data_2212300
loop_
_publ_author_name
'Liu, Ying-Hong'
'Guo, Gui-Ling'

_publ_section_title
;
 Tetrakis(4,4'-bipyridinium) octamolybdate 4,4'-bipyridine solvate
 sesquihydrate
;
_journal_coeditor_code MG2016
_journal_issue 2
_journal_name_full 'Acta Crystallographica Section E'
_journal_page_first m604
_journal_page_last m606
_journal_paper_doi 10.1107/S1600536807003479
_journal_volume 63
_journal_year 2007
_chemical_formula_iupac '(C10 H9 N2)4 [Mo8 O26] , C10 H8 N2 , 1.5H2 O'
_chemical_formula_moiety '4C10 H9 N2 + , Mo8 O26 4- , C10 H8 N2 , 1.5H2 O'
_chemical_formula_sum 'C50 H47 Mo8 N10 O27.5'
_chemical_formula_weight 1995.50
_chemical_name_systematic
;Tetrakis(4,4'-bipyridinium) octamolybdate 4,4'-bipyridine solvate
 sesquihydrate
;
_space_group_IT_number 2
_symmetry_cell_setting triclinic
_symmetry_space_group_name_Hall '-P 1'
_symmetry_space_group_name_H-M 'P -1'
_atom_sites_solution_hydrogens geom
_atom_sites_solution_primary direct
_atom_sites_solution_secondary difmap
_audit_creation_method SHELXL97
_cell_angle_alpha 86.296(2)
_cell_angle_beta 78.076(2)
_cell_angle_gamma 72.520(2)
_cell_formula_units_Z 2
_cell_length_a 10.2290(18)
_cell_length_b 17.016(3)
_cell_length_c 18.874(3)
_cell_measurement_reflns_used 250
_cell_measurement_temperature 293(2)
_cell_measurement_theta_max 25.0
_cell_measurement_theta_min 2.5
_cell_volume 3065.8(9)
_computing_cell_refinement 'SAINT (Bruker, 2005)'
_computing_data_collection 'APEX2 (Bruker, 2005)'
_computing_data_reduction SAINT
_computing_molecular_graphics 'SHELXTL (Sheldrick, 1997b)'
_computing_publication_material SHELXTL
_computing_structure_refinement 'SHELXL97 (Sheldrick, 1997a)'
_computing_structure_solution 'SHELXS97 (Sheldrick, 1997a)'
_diffrn_ambient_temperature 293(2)
_diffrn_measured_fraction_theta_full 0.990
_diffrn_measured_fraction_theta_max 0.990
_diffrn_measurement_device_type 'Bruker APEXII CCD area-detector'
_diffrn_measurement_method \w
_diffrn_radiation_monochromator graphite
_diffrn_radiation_source 'fine-focus sealed tube'
_diffrn_radiation_type MoK\a
_diffrn_radiation_wavelength 0.71073
_diffrn_reflns_av_R_equivalents 0.0223
_diffrn_reflns_av_sigmaI/netI 0.0339
_diffrn_reflns_limit_h_max 12
_diffrn_reflns_limit_h_min -12
_diffrn_reflns_limit_k_max 20
_diffrn_reflns_limit_k_min -20
_diffrn_reflns_limit_l_max 22
_diffrn_reflns_limit_l_min -22
_diffrn_reflns_number 22446
_diffrn_reflns_theta_full 25.00
_diffrn_reflns_theta_max 25.00
_diffrn_reflns_theta_min 2.51
_diffrn_standards_number 0
_exptl_absorpt_coefficient_mu 1.676
_exptl_absorpt_correction_T_max 0.7871
_exptl_absorpt_correction_T_min 0.6697
_exptl_absorpt_correction_type multi-scan
_exptl_absorpt_process_details '(SADABS; Sheldrick, 2003)'
_exptl_crystal_colour colourless
_exptl_crystal_density_diffrn 2.162
_exptl_crystal_density_method 'not measured'
_exptl_crystal_description block
_exptl_crystal_F_000 1946
_exptl_crystal_size_max 0.26
_exptl_crystal_size_mid 0.18
_exptl_crystal_size_min 0.15
_refine_diff_density_max 0.948
_refine_diff_density_min -0.792
_refine_ls_extinction_method none
_refine_ls_goodness_of_fit_ref 1.071
_refine_ls_hydrogen_treatment constr
_refine_ls_matrix_type full
_refine_ls_number_parameters 859
_refine_ls_number_reflns 10700
_refine_ls_number_restraints 0
_refine_ls_restrained_S_all 1.071
_refine_ls_R_factor_all 0.0635
_refine_ls_R_factor_gt 0.0451
_refine_ls_shift/su_max 0.001
_refine_ls_shift/su_mean 0.000
_refine_ls_structure_factor_coef Fsqd
_refine_ls_weighting_details 'calc w = 1/[\s^2^(Fo^2^)+(0.0186P)^2^+24.0938P] where P=(Fo^2^+2Fc^2^)/3'
_refine_ls_weighting_scheme calc
_refine_ls_wR_factor_gt 0.0963
_refine_ls_wR_factor_ref 0.1017
_reflns_number_gt 7820
_reflns_number_total 10700
_reflns_threshold_expression I>2\s(I)
_cod_data_source_file mg2016.cif
_cod_data_source_block I
_cod_depositor_comments
;
The following automatic conversions were performed:
'_symmetry_cell_setting' value 'Triclinic' changed to 'triclinic'
according to '/home/saulius/struct/CIF-dictionaries/cif_core.dic'
dictionary named 'cif_core.dic' version 2.4.1 from 2010-06-29.

Automatic conversion script
Id: cif_fix_enum 1527 2010-12-29 10:47:43Z saulius 

The following automatic conversions were performed:

'_symmetry_cell_setting' value 'Triclinic' changed to 'triclinic'
according to /home/saulius/struct/CIF-dictionaries/cif_core.dic
dictionary named 'cif_core.dic' version 2.4.1 from 2010-06-29.

Automatic conversion script
Id: cif_fix_values 1715 2011-07-08 13:25:40Z adriana 
;
_cod_original_cell_volume 3065.9(9)
_cod_original_formula_sum 'C50 H47 Mo8 N10 O27.50'
_cod_database_code 2212300
_cod_database_fobs_code 2212300

loop_
_symmetry_equiv_pos_as_xyz
'x, y, z'
'-x, -y, -z'

loop_
_atom_site_type_symbol
_atom_site_label
_atom_site_fract_x
_atom_site_fract_y
_atom_site_fract_z
_atom_site_U_iso_or_equiv
_atom_site_adp_type
_atom_site_calc_flag
_atom_site_refinement_flags
_atom_site_occupancy
Mo Mo1 0.61145(6) 0.94098(3) 0.79170(3) 0.02447(14) Uani d . 1
Mo Mo2 0.58683(6) 0.79966(4) 0.91509(3) 0.02963(15) Uani d . 1
Mo Mo3 0.75021(6) 0.65864(4) 0.79151(3) 0.02702(14) Uani d . 1
Mo Mo4 1.08717(6) 0.65881(3) 0.71234(3) 0.02661(14) Uani d . 1
Mo Mo5 1.11082(6) 0.79869(4) 0.58779(3) 0.02818(14) Uani d . 1
Mo Mo6 0.94456(6) 0.94131(3) 0.70878(3) 0.02369(14) Uani d . 1
Mo Mo7 0.77516(6) 0.79947(3) 0.67218(3) 0.02432(14) Uani d . 1
Mo Mo8 0.92145(6) 0.80047(3) 0.82946(3) 0.02415(14) Uani d . 1
O O1 0.4644(5) 0.9328(3) 0.7673(3) 0.0341(11) Uani d . 1
O O2 0.5863(5) 1.0447(3) 0.7957(3) 0.0363(12) Uani d . 1
O O3 0.4351(5) 0.8013(3) 0.8889(3) 0.0406(13) Uani d . 1
O O4 0.5488(6) 0.7995(4) 1.0074(3) 0.0471(14) Uani d . 1
O O5 0.5965(5) 0.6643(3) 0.7672(3) 0.0369(12) Uani d . 1
O O6 0.8306(5) 0.5559(3) 0.7960(3) 0.0405(13) Uani d . 1
O O7 1.2349(5) 0.6666(3) 0.7371(3) 0.0363(12) Uani d . 1
O O8 1.1094(5) 0.5561(3) 0.7106(3) 0.0393(13) Uani d . 1
O O9 1.1507(6) 0.7978(3) 0.4962(3) 0.0441(13) Uani d . 1
O O10 1.2602(5) 0.7993(3) 0.6143(3) 0.0381(12) Uani d . 1
O O11 1.0984(5) 0.9338(3) 0.7343(3) 0.0336(11) Uani d . 1
O O12 0.8654(5) 1.0443(3) 0.7045(3) 0.0353(12) Uani d . 1
O O13 0.6212(5) 0.8000(3) 0.6513(3) 0.0324(11) Uani d . 1
O O14 1.0739(5) 0.8018(3) 0.8501(3) 0.0332(11) Uani d . 1
O O15 0.5804(5) 0.9127(3) 0.8912(2) 0.0306(11) Uani d . 1
O O16 0.6914(5) 0.6868(3) 0.8916(3) 0.0332(11) Uani d . 1
O O17 1.1189(5) 0.6857(3) 0.6120(3) 0.0318(11) Uani d . 1
O O18 1.0041(5) 0.9121(3) 0.6099(2) 0.0299(11) Uani d . 1
O O19 0.8093(5) 0.8012(3) 0.9135(2) 0.0294(11) Uani d . 1
O O20 0.8873(5) 0.7990(3) 0.5885(2) 0.0308(11) Uani d . 1
O O21 0.8411(4) 0.9165(3) 0.8061(2) 0.0239(10) Uani d . 1
O O22 0.9581(4) 0.6846(3) 0.8083(2) 0.0253(10) Uani d . 1
O O23 0.7380(4) 0.9157(3) 0.6944(2) 0.0237(10) Uani d . 1
O O24 0.8532(5) 0.6839(3) 0.6955(2) 0.0252(10) Uani d . 1
O O25 0.7156(4) 0.7997(3) 0.7883(2) 0.0242(10) Uani d . 1
O O26 0.9807(4) 0.7998(3) 0.7138(2) 0.0246(10) Uani d . 1
N N1 1.4995(9) 0.7854(6) 0.3678(5) 0.078(3) Uani d . 1
N N1' 1.1972(10) 1.0937(6) 0.6352(6) 0.080(3) Uani d . 1
N N2' 1.7809(8) 0.8884(5) 1.1608(5) 0.062(2) Uani d . 1
N N2 1.8226(9) 1.1773(6) 0.8775(4) 0.072(3) Uani d . 1
N N3' 0.3045(9) 0.6064(6) 1.0294(5) 0.074(3) Uani d . 1
N N3 0.4287(10) 0.3218(7) 0.7427(5) 0.091(3) Uani d . 1
N N4' 1.8101(10) 0.2807(6) 0.7654(4) 0.071(2) Uani d . 1
N N4 1.5947(11) 0.5813(7) 0.4976(6) 0.090(3) Uani d . 1
N N5 1.0865(11) 0.3280(7) 0.8832(7) 0.098(4) Uani d . 1
N N6 1.8958(10) 0.6652(6) 0.3794(5) 0.077(3) Uani d . 1
C C1' 1.3154(11) 1.0325(7) 0.6393(6) 0.071(3) Uani d . 1
H H1'A 1.3552 1.0318 0.6795 0.086 Uiso calc R 1
C C1 1.5298(11) 0.7701(8) 0.4349(6) 0.090(4) Uani d . 1
H H1A 1.5873 0.7187 0.4453 0.107 Uiso calc R 1
C C2' 1.3802(11) 0.9726(7) 0.5900(6) 0.068(3) Uani d . 1
H H2'A 1.4631 0.9335 0.5959 0.082 Uiso calc R 1
C C2 1.4764(10) 0.8296(7) 0.4878(6) 0.075(3) Uani d . 1
H H2A 1.5011 0.8186 0.5329 0.090 Uiso calc R 1
C C3' 1.3216(9) 0.9693(6) 0.5295(5) 0.055(3) Uani d . 1
C C3 1.3849(9) 0.9071(7) 0.4746(6) 0.060(3) Uani d . 1
C C4' 1.1951(11) 1.0306(7) 0.5250(6) 0.070(3) Uani d . 1
H H4'A 1.1514 1.0317 0.4862 0.084 Uiso calc R 1
C C4 1.3554(12) 0.9187(7) 0.4043(6) 0.074(3) Uani d . 1
H H4A 1.2944 0.9683 0.3928 0.088 Uiso calc R 1
C C5' 1.1381(12) 1.0883(7) 0.5783(7) 0.077(3) Uani d . 1
H H5'A 1.0527 1.1266 0.5755 0.093 Uiso calc R 1
C C5 1.4138(12) 0.8594(7) 0.3530(6) 0.073(3) Uani d . 1
H H5A 1.3945 0.8699 0.3067 0.088 Uiso calc R 1
C C6' 1.7195(11) 0.8897(7) 1.1054(6) 0.070(3) Uani d . 1
H H6'A 1.6724 0.8511 1.1037 0.084 Uiso calc R 1
C C6 1.7773(10) 1.1118(7) 0.8735(5) 0.068(3) Uani d . 1
H H6A 1.7544 1.1027 0.8301 0.081 Uiso calc R 1
C C7' 1.7230(9) 0.9450(6) 1.0516(5) 0.060(3) Uani d . 1
H H7'A 1.6828 0.9422 1.0122 0.072 Uiso calc R 1
C C7 1.7631(11) 1.0584(7) 0.9283(5) 0.067(3) Uani d . 1
H H7A 1.7297 1.0147 0.9218 0.080 Uiso calc R 1
C C8 1.7971(8) 1.0670(6) 0.9941(5) 0.051(2) Uani d . 1
C C8' 1.7872(9) 1.0075(6) 1.0540(5) 0.052(2) Uani d . 1
C C9' 1.8457(9) 1.0068(6) 1.1146(5) 0.054(2) Uani d . 1
H H9'A 1.8884 1.0467 1.1195 0.064 Uiso calc R 1
C C9 1.8443(11) 1.1348(7) 0.9992(5) 0.065(3) Uani d . 1
H H9A 1.8695 1.1439 1.0419 0.077 Uiso calc R 1
C C10' 1.8407(10) 0.9475(6) 1.1671(6) 0.065(3) Uani d . 1
H H10A 1.8790 0.9481 1.2076 0.078 Uiso calc R 1
C C10 1.8539(12) 1.1875(7) 0.9429(6) 0.073(3) Uani d . 1
H H10B 1.8832 1.2329 0.9489 0.088 Uiso calc R 1
C C11 0.3818(10) 0.4067(8) 0.7359(6) 0.076(3) Uani d . 1
H H11A 0.3640 0.4275 0.6910 0.091 Uiso calc R 1
C C11' 0.3279(12) 0.6279(7) 0.9602(7) 0.077(3) Uani d . 1
H H11B 0.3245 0.6827 0.9505 0.092 Uiso calc R 1
C C12' 0.3562(11) 0.5786(7) 0.9027(6) 0.074(3) Uani d . 1
H H12A 0.3708 0.5987 0.8557 0.089 Uiso calc R 1
C C12 0.3591(12) 0.4632(7) 0.7895(6) 0.078(3) Uani d . 1
H H12B 0.3245 0.5192 0.7803 0.093 Uiso calc R 1
C C13 0.3882(9) 0.4362(6) 0.8587(5) 0.062(3) Uani d . 1
C C13' 0.3627(9) 0.4950(7) 0.9164(5) 0.060(3) Uani d . 1
C C14 0.4374(10) 0.3515(7) 0.8657(6) 0.072(3) Uani d . 1
H H14A 0.4598 0.3297 0.9096 0.086 Uiso calc R 1
C C14' 0.3414(8) 0.4702(7) 0.9888(5) 0.059(3) Uani d . 1
H H14B 0.3469 0.4156 1.0009 0.071 Uiso calc R 1
C C15' 0.3122(10) 0.5280(7) 1.0415(6) 0.063(3) Uani d . 1
H H15A 0.2967 0.5107 1.0894 0.076 Uiso calc R 1
C C15 0.4542(12) 0.2992(8) 0.8113(6) 0.081(3) Uani d . 1
H H15B 0.4856 0.2431 0.8209 0.097 Uiso calc R 1
C C16' 1.7673(12) 0.3601(8) 0.7800(6) 0.082(3) Uani d . 1
H H16A 1.7664 0.3758 0.8264 0.099 Uiso calc R 1
C C16 1.5636(13) 0.5971(8) 0.5699(8) 0.091(4) Uani d . 1
H H16B 1.5125 0.6505 0.5846 0.109 Uiso calc R 1
C C17' 1.7246(11) 0.4203(7) 0.7322(6) 0.068(3) Uani d . 1
H H17A 1.6959 0.4754 0.7457 0.081 Uiso calc R 1
C C17 1.6015(14) 0.5404(8) 0.6230(7) 0.087(4) Uani d . 1
H H17B 1.5761 0.5573 0.6711 0.104 Uiso calc R 1
C C18 1.6757(10) 0.4599(6) 0.6069(6) 0.062(3) Uani d . 1
C C18' 1.7244(10) 0.3978(6) 0.6609(5) 0.060(3) Uani d . 1
C C19' 1.7673(11) 0.3129(6) 0.6471(6) 0.069(3) Uani d . 1
H H19A 1.7671 0.2942 0.6019 0.083 Uiso calc R 1
C C19 1.7065(10) 0.4431(7) 0.5322(5) 0.062(3) Uani d . 1
H H19B 1.7547 0.3895 0.5168 0.074 Uiso calc R 1
C C20' 1.8089(12) 0.2580(7) 0.6991(6) 0.075(3) Uani d . 1
H H20A 1.8378 0.2021 0.6883 0.090 Uiso calc R 1
C C20 1.6693(10) 0.5011(7) 0.4819(7) 0.072(3) Uani d . 1
H H20B 1.6962 0.4854 0.4335 0.086 Uiso calc R 1
C C21 1.0594(11) 0.4056(8) 0.8594(6) 0.075(3) Uani d . 1
H H21A 1.0645 0.4142 0.8099 0.090 Uiso calc R 1
C C22 1.0242(9) 0.4743(6) 0.9028(5) 0.054(2) Uani d . 1
H H22A 1.0037 0.5268 0.8827 0.065 Uiso calc R 1
C C23 1.0197(8) 0.4640(5) 0.9760(4) 0.0400(18) Uani d . 1
C C24 1.0486(10) 0.3839(6) 1.0012(6) 0.061(3) Uani d . 1
H H24A 1.0454 0.3735 1.0504 0.073 Uiso calc R 1
C C25 1.0821(13) 0.3192(7) 0.9540(7) 0.081(3) Uani d . 1
H H25A 1.1029 0.2661 0.9729 0.098 Uiso calc R 1
C C26 1.9430(13) 0.5865(8) 0.3584(6) 0.079(3) Uani d . 1
H H26A 1.9452 0.5751 0.3106 0.095 Uiso calc R 1
C C27 1.9881(10) 0.5218(6) 0.4026(5) 0.058(2) Uani d . 1
H H27A 2.0252 0.4687 0.3838 0.069 Uiso calc R 1
C C28 1.9790(8) 0.5349(5) 0.4750(4) 0.044(2) Uani d . 1
C C29 1.9296(10) 0.6179(6) 0.4974(5) 0.057(2) Uani d . 1
H H29A 1.9243 0.6309 0.5453 0.069 Uiso calc R 1
C C30 1.8891(5) 0.6801(3) 0.4484(3) 0.073(3) Uani d . 1
H H30A 1.8559 0.7344 0.4644 0.088 Uiso calc R 1
O O1W 1.3485(5) 0.8001(3) 0.7517(3) 0.0533(15) Uani d R 1
H H1WA 1.4252 0.7618 0.7482 0.080 Uiso d R 1
H H1WB 1.3288 0.8116 0.7099 0.080 Uiso d R 1
O O2W 0.1785(5) 1.2188(3) 0.7343(3) 0.094(6) Uani d PR 0.50
H H2WA 0.1013 1.2241 0.7637 0.141 Uiso d PR 0.50
H H2WB 0.2171 1.2530 0.7450 0.141 Uiso d PR 0.50

loop_
_atom_site_aniso_label
_atom_site_aniso_U_11
_atom_site_aniso_U_22
_atom_site_aniso_U_33
_atom_site_aniso_U_12
_atom_site_aniso_U_13
_atom_site_aniso_U_23
Mo1 0.0221(3) 0.0227(3) 0.0269(3) -0.0037(2) -0.0054(2) 0.0005(2)
Mo2 0.0283(3) 0.0332(3) 0.0281(3) -0.0113(3) -0.0054(3) 0.0049(3)
Mo3 0.0278(3) 0.0223(3) 0.0356(3) -0.0106(2) -0.0131(3) 0.0043(2)
Mo4 0.0240(3) 0.0213(3) 0.0351(3) -0.0029(2) -0.0119(3) -0.0023(2)
Mo5 0.0271(3) 0.0316(3) 0.0254(3) -0.0083(3) -0.0033(2) -0.0043(3)
Mo6 0.0259(3) 0.0216(3) 0.0258(3) -0.0096(2) -0.0060(2) -0.0002(2)
Mo7 0.0250(3) 0.0236(3) 0.0268(3) -0.0069(2) -0.0112(2) 0.0008(2)
Mo8 0.0257(3) 0.0239(3) 0.0260(3) -0.0084(2) -0.0107(2) 0.0007(2)
O1 0.026(3) 0.034(3) 0.042(3) -0.007(2) -0.010(2) 0.001(2)
O2 0.047(3) 0.026(3) 0.035(3) -0.009(2) -0.008(2) 0.003(2)
O3 0.032(3) 0.046(3) 0.045(3) -0.014(2) -0.007(2) 0.007(2)
O4 0.048(3) 0.059(4) 0.032(3) -0.016(3) -0.004(3) 0.009(3)
O5 0.031(3) 0.036(3) 0.051(3) -0.015(2) -0.018(2) 0.006(2)
O6 0.046(3) 0.029(3) 0.051(3) -0.010(2) -0.022(3) 0.000(2)
O7 0.029(3) 0.038(3) 0.045(3) -0.010(2) -0.014(2) -0.002(2)
O8 0.033(3) 0.025(3) 0.059(4) -0.002(2) -0.016(3) -0.008(2)
O9 0.046(3) 0.058(4) 0.026(3) -0.015(3) 0.000(2) -0.008(2)
O10 0.028(3) 0.041(3) 0.043(3) -0.010(2) -0.003(2) -0.006(2)
O11 0.033(3) 0.037(3) 0.035(3) -0.015(2) -0.009(2) 0.000(2)
O12 0.042(3) 0.023(3) 0.041(3) -0.013(2) -0.005(2) 0.005(2)
O13 0.030(3) 0.035(3) 0.038(3) -0.010(2) -0.017(2) 0.004(2)
O14 0.032(3) 0.036(3) 0.037(3) -0.013(2) -0.015(2) 0.001(2)
O15 0.031(3) 0.029(3) 0.028(3) -0.006(2) -0.002(2) 0.000(2)
O16 0.037(3) 0.030(3) 0.036(3) -0.013(2) -0.015(2) 0.012(2)
O17 0.031(3) 0.028(3) 0.033(3) -0.004(2) -0.004(2) -0.006(2)
O18 0.033(3) 0.031(3) 0.025(3) -0.011(2) -0.004(2) 0.001(2)
O19 0.032(3) 0.029(3) 0.030(3) -0.010(2) -0.010(2) 0.002(2)
O20 0.035(3) 0.035(3) 0.025(3) -0.012(2) -0.009(2) -0.004(2)
O21 0.023(2) 0.019(2) 0.032(3) -0.0084(18) -0.0066(19) -0.0019(19)
O22 0.023(2) 0.020(2) 0.035(3) -0.0059(19) -0.013(2) 0.0037(19)
O23 0.027(2) 0.020(2) 0.025(2) -0.0074(19) -0.0072(19) 0.0030(18)
O24 0.030(3) 0.017(2) 0.032(3) -0.0060(19) -0.013(2) -0.0011(19)
O25 0.023(2) 0.027(2) 0.026(2) -0.0092(19) -0.0080(19) 0.0028(19)
O26 0.023(2) 0.023(2) 0.029(3) -0.0059(19) -0.0067(19) -0.0023(19)
N1 0.056(5) 0.108(8) 0.057(5) -0.009(5) -0.011(4) 0.024(5)
N1' 0.079(6) 0.069(6) 0.102(8) -0.030(5) -0.038(6) 0.035(5)
N2' 0.057(5) 0.061(5) 0.071(6) -0.021(4) -0.008(4) -0.012(4)
N2 0.074(6) 0.109(7) 0.045(5) -0.048(6) -0.002(4) -0.010(5)
N3' 0.064(6) 0.083(7) 0.080(7) -0.030(5) -0.019(5) 0.028(5)
N3 0.066(6) 0.130(9) 0.050(5) 0.002(6) 0.000(4) 0.004(6)
N4' 0.087(6) 0.086(7) 0.051(5) -0.044(5) -0.004(4) -0.016(5)
N4 0.078(7) 0.107(9) 0.093(8) -0.042(6) -0.010(6) -0.002(7)
N5 0.082(7) 0.091(8) 0.111(9) 0.008(6) -0.035(7) -0.044(7)
N6 0.096(7) 0.088(7) 0.064(6) -0.043(6) -0.035(5) 0.016(5)
C1' 0.067(7) 0.091(8) 0.067(7) -0.034(6) -0.033(6) 0.035(6)
C1 0.047(6) 0.125(11) 0.056(7) 0.020(6) 0.004(5) 0.027(7)
C2' 0.058(6) 0.071(7) 0.078(8) -0.023(5) -0.026(6) 0.035(6)
C2 0.041(5) 0.113(9) 0.052(6) 0.001(6) -0.011(5) 0.043(6)
C3' 0.047(5) 0.065(6) 0.070(6) -0.037(5) -0.030(5) 0.045(5)
C3 0.042(5) 0.081(7) 0.065(6) -0.030(5) -0.017(5) 0.036(6)
C4' 0.064(7) 0.071(7) 0.081(8) -0.019(6) -0.034(6) 0.028(6)
C4 0.082(8) 0.074(7) 0.091(8) -0.043(6) -0.063(7) 0.057(7)
C5' 0.062(7) 0.071(8) 0.109(10) -0.024(6) -0.048(7) 0.046(7)
C5 0.093(9) 0.081(8) 0.057(7) -0.037(7) -0.027(6) 0.023(6)
C6' 0.075(7) 0.071(7) 0.068(7) -0.034(6) -0.003(6) -0.015(6)
C6 0.062(6) 0.102(9) 0.052(6) -0.034(6) -0.010(5) -0.042(6)
C7' 0.046(5) 0.085(7) 0.058(6) -0.028(5) -0.010(5) -0.024(5)
C7 0.068(7) 0.086(8) 0.055(6) -0.033(6) -0.008(5) -0.023(6)
C8 0.030(4) 0.071(6) 0.053(5) -0.014(4) 0.001(4) -0.042(5)
C8' 0.038(5) 0.063(6) 0.046(5) -0.006(4) 0.001(4) -0.019(4)
C9' 0.040(5) 0.067(6) 0.055(6) -0.011(4) -0.007(4) -0.030(5)
C9 0.078(7) 0.094(8) 0.038(5) -0.049(6) -0.010(5) -0.012(5)
C10' 0.062(6) 0.069(7) 0.058(6) -0.006(5) -0.013(5) -0.020(5)
C10 0.105(9) 0.075(7) 0.064(7) -0.049(7) -0.031(6) -0.007(6)
C11 0.050(6) 0.090(9) 0.070(8) 0.003(6) -0.018(5) 0.036(7)
C11' 0.084(8) 0.072(8) 0.072(8) -0.023(6) -0.012(6) 0.012(6)
C12' 0.068(7) 0.072(7) 0.075(8) -0.018(6) -0.014(6) 0.040(6)
C12 0.081(8) 0.074(8) 0.056(7) 0.008(6) -0.012(6) 0.008(6)
C13 0.032(5) 0.074(7) 0.065(6) 0.003(4) -0.013(4) 0.038(5)
C13' 0.037(5) 0.081(7) 0.055(6) -0.011(5) -0.008(4) 0.017(5)
C14 0.059(6) 0.094(9) 0.048(6) -0.010(6) -0.002(5) 0.024(6)
C14' 0.026(4) 0.084(7) 0.064(6) -0.019(4) -0.010(4) 0.043(6)
C15' 0.049(6) 0.094(8) 0.051(6) -0.032(6) -0.009(5) 0.015(6)
C15 0.079(8) 0.084(8) 0.065(7) -0.006(6) -0.014(6) 0.022(6)
C16' 0.084(8) 0.103(10) 0.053(7) -0.032(7) 0.010(6) -0.014(7)
C16 0.079(8) 0.064(8) 0.122(12) -0.023(6) 0.009(8) -0.040(8)
C17' 0.089(8) 0.065(7) 0.060(7) -0.042(6) -0.005(6) -0.025(5)
C17 0.119(11) 0.075(8) 0.063(7) -0.034(8) 0.003(7) -0.011(6)
C18 0.056(6) 0.063(6) 0.073(7) -0.031(5) 0.007(5) -0.032(5)
C18' 0.067(6) 0.067(7) 0.049(6) -0.030(5) 0.002(5) -0.007(5)
C19' 0.085(8) 0.066(7) 0.061(7) -0.035(6) 0.003(6) -0.032(6)
C19 0.051(6) 0.074(7) 0.057(6) -0.018(5) -0.005(5) -0.008(5)
C20' 0.100(9) 0.069(7) 0.064(7) -0.043(7) -0.003(6) -0.007(6)
C20 0.041(6) 0.084(8) 0.088(8) -0.022(5) 0.007(5) -0.032(7)
C21 0.066(7) 0.105(10) 0.053(6) -0.020(7) -0.015(5) -0.014(6)
C22 0.048(5) 0.076(7) 0.038(5) -0.011(5) -0.016(4) 0.002(5)
C23 0.025(4) 0.054(5) 0.042(5) -0.010(4) -0.014(3) 0.005(4)
C24 0.063(6) 0.057(6) 0.064(6) -0.012(5) -0.033(5) 0.016(5)
C25 0.097(9) 0.060(7) 0.093(9) -0.015(6) -0.046(8) 0.002(6)
C26 0.108(9) 0.106(10) 0.041(6) -0.062(8) -0.005(6) 0.000(6)
C27 0.075(7) 0.064(6) 0.044(5) -0.031(5) -0.014(5) -0.007(5)
C28 0.043(5) 0.067(6) 0.033(4) -0.031(4) -0.006(4) -0.008(4)
C29 0.064(6) 0.065(6) 0.050(6) -0.021(5) -0.019(5) -0.015(5)
C30 0.071(7) 0.071(7) 0.083(8) -0.023(6) -0.026(6) -0.002(6)
O1W 0.042(3) 0.061(4) 0.060(4) -0.012(3) -0.021(3) 0.002(3)
O2W 0.096(11) 0.050(8) 0.097(12) 0.009(8) 0.006(9) 0.049(8)

loop_
_atom_type_symbol
_atom_type_description
_atom_type_scat_dispersion_real
_atom_type_scat_dispersion_imag
_atom_type_scat_source
C C 0.0033 0.0016 'International Tables Vol C Tables 4.2.6.8 and 6.1.1.4'
H H 0.0000 0.0000 'International Tables Vol C Tables 4.2.6.8 and 6.1.1.4'
N N 0.0061 0.0033 'International Tables Vol C Tables 4.2.6.8 and 6.1.1.4'
O O 0.0106 0.0060 'International Tables Vol C Tables 4.2.6.8 and 6.1.1.4'
Mo Mo -1.6832 0.6857 'International Tables Vol C Tables 4.2.6.8 and 6.1.1.4'

loop_
_geom_angle_atom_site_label_1
_geom_angle_atom_site_label_2
_geom_angle_atom_site_label_3
_geom_angle_site_symmetry_3
_geom_angle
O1 Mo1 O2 . 104.5(2)
O1 Mo1 O15 . 101.5(2)
O2 Mo1 O15 . 101.6(2)
O1 Mo1 O23 . 97.1(2)
O2 Mo1 O23 . 100.2(2)
O15 Mo1 O23 . 146.61(18)
O1 Mo1 O25 . 92.99(19)
O2 Mo1 O25 . 162.1(2)
O15 Mo1 O25 . 78.16(17)
O23 Mo1 O25 . 73.41(16)
O1 Mo1 O21 . 163.29(19)
O2 Mo1 O21 . 89.8(2)
O15 Mo1 O21 . 83.52(18)
O23 Mo1 O21 . 71.51(16)
O25 Mo1 O21 . 72.27(14)
O4 Mo2 O3 . 105.3(3)
O4 Mo2 O16 . 103.3(2)
O3 Mo2 O16 . 98.6(2)
O4 Mo2 O15 . 103.4(2)
O3 Mo2 O15 . 97.4(2)
O16 Mo2 O15 . 143.8(2)
O4 Mo2 O19 . 91.8(2)
O3 Mo2 O19 . 162.8(2)
O16 Mo2 O19 . 78.45(18)
O15 Mo2 O19 . 76.68(18)
O4 Mo2 O25 . 161.7(2)
O3 Mo2 O25 . 93.0(2)
O16 Mo2 O25 . 73.52(17)
O15 Mo2 O25 . 73.41(16)
O19 Mo2 O25 . 69.91(15)
O6 Mo3 O5 . 104.1(2)
O6 Mo3 O16 . 101.4(2)
O5 Mo3 O16 . 102.1(2)
O6 Mo3 O24 . 99.7(2)
O5 Mo3 O24 . 98.3(2)
O16 Mo3 O24 . 145.98(18)
O6 Mo3 O25 . 160.5(2)
O5 Mo3 O25 . 95.02(19)
O16 Mo3 O25 . 77.93(17)
O24 Mo3 O25 . 73.39(16)
O6 Mo3 O22 . 89.3(2)
O5 Mo3 O22 . 164.66(19)
O16 Mo3 O22 . 82.26(18)
O24 Mo3 O22 . 71.58(16)
O25 Mo3 O22 . 71.29(14)
O6 Mo3 Mo7 . 134.48(19)
O5 Mo3 Mo7 . 86.19(17)
O16 Mo3 Mo7 . 119.92(14)
O24 Mo3 Mo7 . 34.90(12)
O25 Mo3 Mo7 . 41.99(11)
O22 Mo3 Mo7 . 78.98(10)
O8 Mo4 O7 . 104.5(2)
O8 Mo4 O17 . 102.2(2)
O7 Mo4 O17 . 101.9(2)
O8 Mo4 O22 . 98.7(2)
O7 Mo4 O22 . 98.0(2)
O17 Mo4 O22 . 146.25(18)
O8 Mo4 O26 . 160.6(2)
O7 Mo4 O26 . 94.22(19)
O17 Mo4 O26 . 78.08(17)
O22 Mo4 O26 . 73.51(16)
O8 Mo4 O24 . 89.40(19)
O7 Mo4 O24 . 163.88(19)
O17 Mo4 O24 . 82.58(18)
O22 Mo4 O24 . 71.43(16)
O26 Mo4 O24 . 71.36(14)
O8 Mo4 Mo8 . 133.76(19)
O7 Mo4 Mo8 . 85.45(17)
O17 Mo4 Mo8 . 120.00(14)
O22 Mo4 Mo8 . 35.12(12)
O26 Mo4 Mo8 . 41.93(11)
O24 Mo4 Mo8 . 78.98(10)
O9 Mo5 O10 . 105.1(3)
O9 Mo5 O17 . 103.1(2)
O10 Mo5 O17 . 98.0(2)
O9 Mo5 O18 . 103.2(2)
O10 Mo5 O18 . 98.3(2)
O17 Mo5 O18 . 144.12(19)
O9 Mo5 O20 . 91.9(2)
O10 Mo5 O20 . 163.0(2)
O17 Mo5 O20 . 78.09(18)
O18 Mo5 O20 . 77.07(18)
O9 Mo5 O26 . 161.8(2)
O10 Mo5 O26 . 93.1(2)
O17 Mo5 O26 . 73.77(17)
O18 Mo5 O26 . 73.59(16)
O20 Mo5 O26 . 69.93(15)
O12 Mo6 O11 . 104.6(2)
O12 Mo6 O18 . 102.2(2)
O11 Mo6 O18 . 102.2(2)
O12 Mo6 O21 . 99.5(2)
O11 Mo6 O21 . 97.1(2)
O18 Mo6 O21 . 146.10(18)
O12 Mo6 O26 . 161.6(2)
O11 Mo6 O26 . 93.24(19)
O18 Mo6 O26 . 78.09(17)
O21 Mo6 O26 . 73.18(16)
O12 Mo6 O23 . 89.8(2)
O11 Mo6 O23 . 162.85(19)
O18 Mo6 O23 . 83.37(18)
O21 Mo6 O23 . 70.95(16)
O26 Mo6 O23 . 71.85(15)
O13 Mo7 O20 . 104.8(2)
O13 Mo7 O24 . 101.8(2)
O20 Mo7 O24 . 96.7(2)
O13 Mo7 O23 . 101.1(2)
O20 Mo7 O23 . 96.9(2)
O24 Mo7 O23 . 149.31(18)
O13 Mo7 O25 . 99.0(2)
O20 Mo7 O25 . 156.21(19)
O24 Mo7 O25 . 78.18(17)
O23 Mo7 O25 . 78.30(17)
O13 Mo7 O26 . 174.4(2)
O20 Mo7 O26 . 80.80(18)
O24 Mo7 O26 . 77.67(16)
O23 Mo7 O26 . 77.52(16)
O25 Mo7 O26 . 75.41(15)
O13 Mo7 Mo3 . 90.26(16)
O20 Mo7 Mo3 . 132.53(16)
O24 Mo7 Mo3 . 35.81(13)
O23 Mo7 Mo3 . 124.45(13)
O25 Mo7 Mo3 . 46.17(11)
O26 Mo7 Mo3 . 86.10(11)
O14 Mo8 O19 . 104.7(2)
O14 Mo8 O22 . 102.0(2)
O19 Mo8 O22 . 96.6(2)
O14 Mo8 O21 . 101.3(2)
O19 Mo8 O21 . 96.33(19)
O22 Mo8 O21 . 149.41(18)
O14 Mo8 O26 . 99.0(2)
O19 Mo8 O26 . 156.34(19)
O22 Mo8 O26 . 78.65(17)
O21 Mo8 O26 . 78.40(17)
O14 Mo8 O25 . 174.5(2)
O19 Mo8 O25 . 80.80(18)
O22 Mo8 O25 . 77.55(16)
O21 Mo8 O25 . 77.33(16)
O26 Mo8 O25 . 75.54(15)
O14 Mo8 Mo4 . 90.28(17)
O19 Mo8 Mo4 . 132.80(15)
O22 Mo8 Mo4 . 36.19(13)
O21 Mo8 Mo4 . 124.70(13)
O26 Mo8 Mo4 . 46.31(11)
O25 Mo8 Mo4 . 86.19(11)
Mo1 O15 Mo2 . 117.2(2)
Mo3 O16 Mo2 . 117.2(2)
Mo4 O17 Mo5 . 116.7(2)
Mo6 O18 Mo5 . 117.0(2)
Mo8 O19 Mo2 . 118.4(2)
Mo7 O20 Mo5 . 118.3(2)
Mo8 O21 Mo6 . 108.8(2)
Mo8 O21 Mo1 . 110.41(18)
Mo6 O21 Mo1 . 104.90(18)
Mo8 O22 Mo4 . 108.7(2)
Mo8 O22 Mo3 . 110.36(18)
Mo4 O22 Mo3 . 104.15(18)
Mo7 O23 Mo1 . 109.2(2)
Mo7 O23 Mo6 . 110.20(19)
Mo1 O23 Mo6 . 104.20(18)
Mo7 O24 Mo3 . 109.3(2)
Mo7 O24 Mo4 . 110.04(18)
Mo3 O24 Mo4 . 104.22(18)
Mo7 O25 Mo1 . 92.41(16)
Mo7 O25 Mo3 . 91.84(16)
Mo1 O25 Mo3 . 162.8(2)
Mo7 O25 Mo8 . 104.37(17)
Mo1 O25 Mo8 . 96.91(15)
Mo3 O25 Mo8 . 98.20(16)
Mo7 O25 Mo2 . 164.8(2)
Mo1 O25 Mo2 . 85.70(14)
Mo3 O25 Mo2 . 85.83(14)
Mo8 O25 Mo2 . 90.84(14)
Mo8 O26 Mo4 . 91.76(16)
Mo8 O26 Mo6 . 92.42(16)
Mo4 O26 Mo6 . 162.5(2)
Mo8 O26 Mo7 . 104.68(17)
Mo4 O26 Mo7 . 98.14(15)
Mo6 O26 Mo7 . 97.25(15)
Mo8 O26 Mo5 . 164.3(2)
Mo4 O26 Mo5 . 85.78(14)
Mo6 O26 Mo5 . 85.60(14)
Mo7 O26 Mo5 . 90.97(15)
C5 N1 C1 . 119.6(11)
C1' N1' C5' . 114.8(11)
C6' N2' C10' . 119.9(9)
C6 N2 C10 . 115.1(9)
C15' N3' C11' . 115.2(10)
C15 N3 C11 . 111.1(10)
C16' N4' C20' . 117.7(11)
C16 N4 C20 . 112.5(11)
C25 N5 C21 . 114.8(10)
C30 N6 C26 . 117.1(8)
C2' C1' N1' . 125.3(10)
C2' C1' H1'A . 117.3
N1' C1' H1'A . 117.3
N1 C1 C2 . 120.7(10)
N1 C1 H1A . 119.6
C2 C1 H1A . 119.6
C1' C2' C3' . 119.5(10)
C1' C2' H2'A . 120.2
C3' C2' H2'A . 120.2
C1 C2 C3 . 121.1(10)
C1 C2 H2A . 119.4
C3 C2 H2A . 119.4
C2' C3' C4' . 116.6(11)
C2' C3' C3 . 122.7(9)
C4' C3' C3 . 120.7(9)
C2 C3 C4 . 115.4(11)
C2 C3 C3' . 122.7(9)
C4 C3 C3' . 121.9(10)
C5' C4' C3' . 119.0(10)
C5' C4' H4'A . 120.5
C3' C4' H4'A . 120.5
C5 C4 C3 . 121.6(10)
C5 C4 H4A . 119.2
C3 C4 H4A . 119.2
N1' C5' C4' . 124.7(11)
N1' C5' H5'A . 117.7
C4' C5' H5'A . 117.7
N1 C5 C4 . 121.4(10)
N1 C5 H5A . 119.3
C4 C5 H5A . 119.3
N2' C6' C7' . 122.2(10)
N2' C6' H6'A . 118.9
C7' C6' H6'A . 118.9
N2 C6 C7 . 124.0(9)
N2 C6 H6A . 118.0
C7 C6 H6A . 118.0
C6' C7' C8' . 120.6(9)
C6' C7' H7'A . 119.7
C8' C7' H7'A . 119.7
C6 C7 C8 . 121.5(10)
C6 C7 H7A . 119.3
C8 C7 H7A . 119.3
C7 C8 C9 . 115.2(10)
C7 C8 C8' . 122.4(8)
C9 C8 C8' . 122.4(8)
C9' C8' C7' . 115.9(9)
C9' C8' C8 . 122.4(9)
C7' C8' C8 . 121.6(8)
C10' C9' C8' . 120.4(9)
C10' C9' H9'A . 119.8
C8' C9' H9'A . 119.8
C10 C9 C8 . 120.9(9)
C10 C9 H9A . 119.6
C8 C9 H9A . 119.6
N2' C10' C9' . 120.8(9)
N2' C10' H10A . 119.6
C9' C10' H10A . 119.6
C9 C10 N2 . 123.3(9)
C9 C10 H10B . 118.3
N2 C10 H10B . 118.3
C12 C11 N3 . 126.2(10)
C12 C11 H11A . 116.9
N3 C11 H11A . 116.9
N3' C11' C12' . 126.7(11)
N3' C11' H11B . 116.7
C12' C11' H11B . 116.7
C11' C12' C13' . 117.5(10)
C11' C12' H12A . 121.2
C13' C12' H12A . 121.2
C11 C12 C13 . 120.1(10)
C11 C12 H12B . 119.9
C13 C12 H12B . 119.9
C14 C13 C12 . 114.2(11)
C14 C13 C13' . 124.8(9)
C12 C13 C13' . 120.9(9)
C14' C13' C12' . 117.1(10)
C14' C13' C13 . 120.3(10)
C12' C13' C13 . 122.6(9)
C15 C14 C13 . 122.7(10)
C15 C14 H14A . 118.6
C13 C14 H14A . 118.6
C15' C14' C13' . 118.5(10)
C15' C14' H14B . 120.7
C13' C14' H14B . 120.7
N3' C15' C14' . 124.9(10)
N3' C15' H15A . 117.5
C14' C15' H15A . 117.5
C14 C15 N3 . 125.6(11)
C14 C15 H15B . 117.2
N3 C15 H15B . 117.2
N4' C16' C17' . 124.6(11)
N4' C16' H16A . 117.7
C17' C16' H16A . 117.7
N4 C16 C17 . 125.3(11)
N4 C16 H16B . 117.3
C17 C16 H16B . 117.3
C16' C17' C18' . 118.9(10)
C16' C17' H17A . 120.6
C18' C17' H17A . 120.6
C18 C17 C16 . 121.9(11)
C18 C17 H17B . 119.1
C16 C17 H17B . 119.1
C17 C18 C19 . 112.9(11)
C17 C18 C18' . 124.2(10)
C19 C18 C18' . 122.8(9)
C19' C18' C17' . 115.6(10)
C19' C18' C18 . 122.7(9)
C17' C18' C18 . 121.7(9)
C20' C19' C18' . 120.4(10)
C20' C19' H19A . 119.8
C18' C19' H19A . 119.8
C20 C19 C18 . 123.1(10)
C20 C19 H19B . 118.4
C18 C19 H19B . 118.4
N4' C20' C19' . 122.8(11)
N4' C20' H20A . 118.6
C19' C20' H20A . 118.6
C19 C20 N4 . 124.2(11)
C19 C20 H20B . 117.9
N4 C20 H20B . 117.9
N5 C21 C22 . 125.0(11)
N5 C21 H21A . 117.5
C22 C21 H21A . 117.5
C23 C22 C21 . 119.3(10)
C23 C22 H22A . 120.3
C21 C22 H22A . 120.3
C22 C23 C24 . 116.2(8)
C22 C23 C23 2_767 120.8(9)
C24 C23 C23 2_767 123.0(10)
C25 C24 C23 . 120.5(10)
C25 C24 H24A . 119.8
C23 C24 H24A . 119.8
N5 C25 C24 . 124.1(11)
N5 C25 H25A . 118.0
C24 C25 H25A . 118.0
N6 C26 C27 . 124.2(10)
N6 C26 H26A . 117.9
C27 C26 H26A . 117.9
C26 C27 C28 . 120.1(10)
C26 C27 H27A . 119.9
C28 C27 H27A . 119.9
C27 C28 C29 . 115.8(8)
C27 C28 C28 2_966 121.2(10)
C29 C28 C28 2_966 122.9(9)
C30 C29 C28 . 120.1(7)
C30 C29 H29A . 120.0
C28 C29 H29A . 120.0
N6 C30 C29 . 122.5(7)
N6 C30 H30A . 118.8
C29 C30 H30A . 118.8
H1WA O1W H1WB . 109.5
H2WA O2W H2WB . 109.5

loop_
_geom_bond_atom_site_label_1
_geom_bond_atom_site_label_2
_geom_bond_site_symmetry_2
_geom_bond_distance
_geom_bond_publ_flag
Mo1 O1 . 1.707(5) ?
Mo1 O2 . 1.710(5) ?
Mo1 O15 . 1.894(5) ?
Mo1 O23 . 2.005(4) ?
Mo1 O25 . 2.317(4) ?
Mo1 O21 . 2.330(4) ?
Mo2 O4 . 1.704(5) ?
Mo2 O3 . 1.715(5) yes
Mo2 O16 . 1.926(5) ?
Mo2 O15 . 1.932(5) ?
Mo2 O19 . 2.278(5) ?
Mo2 O25 . 2.482(4) yes
Mo3 O6 . 1.699(5) ?
Mo3 O5 . 1.701(5) ?
Mo3 O16 . 1.906(5) ?
Mo3 O24 . 1.991(5) ?
Mo3 O25 . 2.318(4) ?
Mo3 O22 . 2.383(4) ?
Mo3 Mo7 . 3.2114(9) ?
Mo4 O8 . 1.694(5) ?
Mo4 O7 . 1.714(5) ?
Mo4 O17 . 1.903(5) ?
Mo4 O22 . 1.996(5) ?
Mo4 O26 . 2.317(4) ?
Mo4 O24 . 2.386(4) yes
Mo4 Mo8 . 3.2024(9) ?
Mo5 O9 . 1.692(5) ?
Mo5 O10 . 1.706(5) ?
Mo5 O17 . 1.928(5) ?
Mo5 O18 . 1.934(5) ?
Mo5 O20 . 2.281(5) yes
Mo5 O26 . 2.472(4) ?
Mo6 O12 . 1.699(5) ?
Mo6 O11 . 1.706(5) ?
Mo6 O18 . 1.889(4) ?
Mo6 O21 . 2.008(4) ?
Mo6 O26 . 2.323(4) ?
Mo6 O23 . 2.352(4) ?
Mo7 O13 . 1.698(4) ?
Mo7 O20 . 1.748(5) yes
Mo7 O24 . 1.947(4) ?
Mo7 O23 . 1.954(4) ?
Mo7 O25 . 2.150(4) ?
Mo7 O26 . 2.393(4) ?
Mo8 O14 . 1.690(4) yes
Mo8 O19 . 1.753(5) ?
Mo8 O22 . 1.945(4) yes
Mo8 O21 . 1.957(4) ?
Mo8 O26 . 2.141(4) yes
Mo8 O25 . 2.394(4) ?
N1 C5 . 1.351(13) ?
N1 C1 . 1.357(13) ?
N1' C1' . 1.351(13) ?
N1' C5' . 1.356(14) ?
N2' C6' . 1.321(13) ?
N2' C10' . 1.348(12) ?
N2 C6 . 1.342(12) ?
N2 C10 . 1.371(12) ?
N3' C15' . 1.321(13) ?
N3' C11' . 1.326(13) ?
N3 C15 . 1.382(13) ?
N3 C11 . 1.385(14) ?
N4' C16' . 1.317(14) ?
N4' C20' . 1.337(13) ?
N4 C16 . 1.361(15) ?
N4 C20 . 1.366(14) ?
N5 C25 . 1.330(15) ?
N5 C21 . 1.332(15) ?
N6 C30 . 1.326(10) ?
N6 C26 . 1.336(14) ?
C1' C2' . 1.343(15) ?
C1' H1'A . 0.9300 ?
C1 C2 . 1.376(16) ?
C1 H1A . 0.9300 ?
C2' C3' . 1.406(13) ?
C2' H2'A . 0.9300 ?
C2 C3 . 1.410(13) ?
C2 H2A . 0.9300 ?
C3' C4' . 1.412(13) ?
C3' C3 . 1.438(14) ?
C3 C4 . 1.410(13) ?
C4' C5' . 1.362(16) ?
C4' H4'A . 0.9300 ?
C4 C5 . 1.354(15) ?
C4 H4A . 0.9300 ?
C5' H5'A . 0.9300 ?
C5 H5A . 0.9300 ?
C6' C7' . 1.342(14) ?
C6' H6'A . 0.9300 ?
C6 C7 . 1.347(14) ?
C6 H6A . 0.9300 ?
C7' C8' . 1.416(12) ?
C7' H7'A . 0.9300 ?
C7 C8 . 1.386(12) ?
C7 H7A . 0.9300 ?
C8 C9 . 1.392(12) ?
C8 C8' . 1.477(13) ?
C8' C9' . 1.393(12) ?
C9' C10' . 1.373(14) ?
C9' H9'A . 0.9300 ?
C9 C10 . 1.353(14) ?
C9 H9A . 0.9300 ?
C10' H10A . 0.9300 ?
C10 H10B . 0.9300 ?
C11 C12 . 1.377(15) ?
C11 H11A . 0.9300 ?
C11' C12' . 1.345(15) ?
C11' H11B . 0.9300 ?
C12' C13' . 1.413(14) ?
C12' H12A . 0.9300 ?
C12 C13 . 1.415(13) ?
C12 H12B . 0.9300 ?
C13 C14 . 1.385(14) ?
C13 C13' . 1.457(15) ?
C13' C14' . 1.396(12) ?
C14 C15 . 1.352(15) ?
C14 H14A . 0.9300 ?
C14' C15' . 1.369(14) ?
C14' H14B . 0.9300 ?
C15' H15A . 0.9300 ?
C15 H15B . 0.9300 ?
C16' C17' . 1.352(15) ?
C16' H16A . 0.9300 ?
C16 C17 . 1.376(17) ?
C16 H16B . 0.9300 ?
C17' C18' . 1.424(13) ?
C17' H17A . 0.9300 ?
C17 C18 . 1.370(15) ?
C17 H17B . 0.9300 ?
C18 C19 . 1.409(13) ?
C18 C18' . 1.469(14) ?
C18' C19' . 1.404(13) ?
C19' C20' . 1.353(15) ?
C19' H19A . 0.9300 ?
C19 C20 . 1.349(14) ?
C19 H19B . 0.9300 ?
C20' H20A . 0.9300 ?
C20 H20B . 0.9300 ?
C21 C22 . 1.384(14) ?
C21 H21A . 0.9300 ?
C22 C23 . 1.373(11) ?
C22 H22A . 0.9300 ?
C23 C24 . 1.381(12) ?
C23 C23 2_767 1.476(16) ?
C24 C25 . 1.376(14) ?
C24 H24A . 0.9300 ?
C25 H25A . 0.9300 ?
C26 C27 . 1.361(14) ?
C26 H26A . 0.9300 ?
C27 C28 . 1.378(11) ?
C27 H27A . 0.9300 ?
C28 C29 . 1.411(12) ?
C28 C28 2_966 1.485(17) ?
C29 C30 . 1.385(11) ?
C29 H29A . 0.9300 ?
C30 H30A . 0.9300 ?
O1W H1WA . 0.8501 ?
O1W H1WB . 0.8499 ?
O2W H2WA . 0.8499 ?
O2W H2WB . 0.8500 ?

loop_
_geom_hbond_atom_site_label_D
_geom_hbond_atom_site_label_H
_geom_hbond_atom_site_label_A
_geom_hbond_site_symmetry_A
_geom_hbond_distance_DH
_geom_hbond_distance_HA
_geom_hbond_distance_DA
_geom_hbond_angle_DHA
_geom_hbond_publ_flag
O1W H1WA O5 1_655 0.850 2.094 2.925 165.75 yes
O1W H1WA O13 1_655 0.850 2.627 3.031 110.46 yes
O1W H1WB O10 . 0.850 2.111 2.919 158.72 yes
